data_4302569
loop_
_publ_author_name
'Vadapalli Chandrasekhar'
'Ramalingam Thirumoorthi'

_publ_contact_author 'Vadapalli Chandrasekhar'
_publ_contact_author_email vc@iitk.ac.in
_publ_section_title
;
Tellurasiloxane Cages Containing Te6Si4O12 and Te6Si6O15 Frameworks
;
_journal_name_full 'Inorganic Chemistry'
_journal_page_first 6236
_journal_page_last 6241
_journal_paper_doi 10.1021/ic900562n
_journal_volume 48
_journal_year 2009
_chemical_formula_sum 'C122.5 H168 N12 O12 Si4 Te6'
_chemical_formula_weight 2878.65
_space_group_IT_number 14
_symmetry_cell_setting monoclinic
_symmetry_space_group_name_Hall '-P 2ybc'
_symmetry_space_group_name_H-M 'P 1 21/c 1'
_atom_sites_solution_hydrogens geom
_atom_sites_solution_primary direct
_atom_sites_solution_secondary difmap
_audit_creation_method SHELXL-97
_cell_angle_alpha 90.00
_cell_angle_beta 96.28(3)
_cell_angle_gamma 90.00
_cell_formula_units_Z 4
_cell_length_a 26.274(5)
_cell_length_b 17.708(4)
_cell_length_c 30.953(6)
_cell_measurement_reflns_used 5759
_cell_measurement_temperature 100(2)
_cell_measurement_theta_max 23.48
_cell_measurement_theta_min 2.29
_cell_volume 14315(5)
_computing_cell_refinement 'Bruker SMART'
_computing_data_collection 'Bruker SMART'
_computing_data_reduction 'Bruker SAINT'
_computing_structure_refinement 'SHELXL-97 (Sheldrick, 1997)'
_computing_structure_solution 'SHELXS-97 (Sheldrick, 1990)'
_diffrn_ambient_temperature 100(2)
_diffrn_measured_fraction_theta_full 0.998
_diffrn_measured_fraction_theta_max 0.998
_diffrn_measurement_device_type 'CCD area detector'
_diffrn_measurement_method 'phi and omega scans'
_diffrn_radiation_monochromator graphite
_diffrn_radiation_source 'fine-focus sealed tube'
_diffrn_radiation_type MoK\a
_diffrn_radiation_wavelength 0.71073
_diffrn_reflns_av_R_equivalents 0.0643
_diffrn_reflns_av_sigmaI/netI 0.0747
_diffrn_reflns_limit_h_max 24
_diffrn_reflns_limit_h_min -31
_diffrn_reflns_limit_k_max 21
_diffrn_reflns_limit_k_min -19
_diffrn_reflns_limit_l_max 36
_diffrn_reflns_limit_l_min -36
_diffrn_reflns_number 72943
_diffrn_reflns_theta_full 25.00
_diffrn_reflns_theta_max 25.00
_diffrn_reflns_theta_min 2.10
_exptl_absorpt_coefficient_mu 1.295
_exptl_absorpt_correction_T_max 0.7818
_exptl_absorpt_correction_T_min 0.6974
_exptl_absorpt_correction_type empirical
_exptl_absorpt_process_details SADABS
_exptl_crystal_colour colorless
_exptl_crystal_density_diffrn 1.336
_exptl_crystal_density_method 'not measured'
_exptl_crystal_description parallelopiped
_exptl_crystal_F_000 5804
_exptl_crystal_size_max 0.30
_exptl_crystal_size_mid 0.20
_exptl_crystal_size_min 0.20
_refine_diff_density_max 2.065
_refine_diff_density_min -1.911
_refine_diff_density_rms 0.144
_refine_ls_extinction_method none
_refine_ls_goodness_of_fit_ref 1.011
_refine_ls_hydrogen_treatment riding
_refine_ls_matrix_type full
_refine_ls_number_parameters 1302
_refine_ls_number_reflns 25153
_refine_ls_number_restraints 6
_refine_ls_restrained_S_all 1.011
_refine_ls_R_factor_all 0.0809
_refine_ls_R_factor_gt 0.0569
_refine_ls_shift/su_max 0.002
_refine_ls_shift/su_mean 0.000
_refine_ls_structure_factor_coef Fsqd
_refine_ls_weighting_details 'calc w=1/[\s^2^(Fo^2^)+(0.0863P)^2^+0.0000P] where P=(Fo^2^+2Fc^2^)/3'
_refine_ls_weighting_scheme calc
_refine_ls_wR_factor_gt 0.1442
_refine_ls_wR_factor_ref 0.1583
_reflns_number_gt 17561
_reflns_number_total 25153
_reflns_threshold_expression >2sigma(I)
_cod_data_source_file ic900562n_si_001_1.cif
_cod_data_source_block compound1
_cod_depositor_comments
;
The following automatic conversions were performed:
'_symmetry_cell_setting' value 'Monoclinic' changed to 'monoclinic'
according to '/home/saulius/struct/CIF-dictionaries/cif_core.dic'
dictionary named 'cif_core.dic' version 2.4.1 from 2010-06-29.

Automatic conversion script
Id: cif_fix_enum 1527 2010-12-29 10:47:43Z saulius 
;
_cod_original_sg_symbol_Hall -P2ybc
_cod_original_sg_symbol_H-M 'P 1 21/c 1 '
_cod_original_formula_sum 'C122.50 H168 N12 O12 Si4 Te6'
_cod_database_code 4302569

loop_
_symmetry_equiv_pos_as_xyz
'x, y, z'
'-x, y+1/2, -z+1/2'
'-x, -y, -z'
'x, -y-1/2, z-1/2'

loop_
_atom_site_label
_atom_site_type_symbol
_atom_site_fract_x
_atom_site_fract_y
_atom_site_fract_z
_atom_site_U_iso_or_equiv
_atom_site_adp_type
_atom_site_occupancy
_atom_site_symmetry_multiplicity
_atom_site_calc_flag
_atom_site_refinement_flags
_atom_site_disorder_assembly
_atom_site_disorder_group
Te1 Te 0.355878(15) 0.49782(2) 0.844938(13) 0.04003(12) Uani 1 1 d . K .
Te2 Te 0.235273(16) 0.51897(3) 0.935826(13) 0.04648(13) Uani 1 1 d . . .
Te3 Te 0.286963(16) 0.72297(2) 0.888011(12) 0.04022(12) Uani 1 1 d . . .
Te4 Te 0.125863(15) 0.63545(2) 0.837466(12) 0.03536(11) Uani 1 1 d . . .
Te5 Te 0.252963(17) 0.63633(3) 0.759634(13) 0.04772(13) Uani 1 1 d . . .
Te6 Te 0.201616(15) 0.41878(2) 0.805108(13) 0.03798(11) Uani 1 1 d . . .
Si1 Si 0.35913(6) 0.58857(11) 0.94178(5) 0.0426(4) Uani 1 1 d . . .
Si2 Si 0.29793(7) 0.45549(12) 0.74562(6) 0.0469(5) Uani 1 1 d . P .
Si3 Si 0.12292(6) 0.45982(9) 0.88306(5) 0.0343(4) Uani 1 1 d . . .
Si4 Si 0.19598(7) 0.78382(10) 0.80973(5) 0.0404(4) Uani 1 1 d . Q .
O1 O 0.38312(15) 0.5420(2) 0.90423(12) 0.0434(10) Uani 1 1 d . . .
O2 O 0.30875(19) 0.5507(4) 0.95683(15) 0.0782(18) Uani 1 1 d . . .
O3 O 0.34677(19) 0.6753(3) 0.92574(15) 0.0646(15) Uani 1 1 d . . .
O4 O 0.34338(16) 0.4469(3) 0.78545(13) 0.0477(11) Uani 1 1 d . . .
O5 O 0.28513(16) 0.5440(3) 0.73500(14) 0.0526(12) Uani 1 1 d . . .
O6 O 0.24604(17) 0.4104(3) 0.75523(14) 0.0583(13) Uani 1 1 d . . .
O7 O 0.16186(15) 0.4818(2) 0.92561(13) 0.0441(10) Uani 1 1 d . . .
O8 O 0.09880(15) 0.5346(2) 0.85900(13) 0.0431(10) Uani 1 1 d . . .
O9 O 0.15068(15) 0.4069(2) 0.84997(13) 0.0419(10) Uani 1 1 d . . .
O10 O 0.23410(16) 0.7928(2) 0.85431(12) 0.0429(10) Uani 1 1 d . . .
O11 O 0.14260(15) 0.7435(2) 0.81870(12) 0.0400(10) Uani 1 1 d . . .
O12 O 0.22300(17) 0.7405(3) 0.77240(13) 0.0532(12) Uani 1 1 d . . .
N1 N 0.4517(2) 0.1908(3) 0.9166(2) 0.0665(18) Uani 1 1 d . . .
N2 N 0.5434(5) 0.6579(7) 0.7738(4) 0.070(3) Uiso 0.52 1 d P A 1
N2A N 0.5119(5) 0.7069(8) 0.7605(4) 0.064(3) Uiso 0.48 1 d P A 2
N3 N 0.1884(6) 0.6672(9) 1.1122(5) 0.076(4) Uiso 0.48 1 d PD B 1
N3A N 0.1691(6) 0.6084(8) 1.1191(4) 0.084(4) Uiso 0.52 1 d PD C 2
N4 N 0.3037(4) 0.1931(6) 0.9921(4) 0.125(3) Uani 1 1 d . . .
N5 N 0.4472(5) 0.9404(9) 0.8052(4) 0.057(4) Uiso 0.50 1 d P D 1
N5A N 0.4726(9) 0.8759(13) 0.8202(8) 0.050(6) Uiso 0.25 1 d P E 2
N5B N 0.4569(13) 0.8878(19) 0.7983(11) 0.080(9) Uiso 0.25 1 d P F 3
N6 N 0.2297(2) 0.8885(4) 1.0559(2) 0.0707(19) Uani 1 1 d . . .
N7 N 0.0692(2) 0.7830(4) 1.01135(18) 0.0601(16) Uani 1 1 d . . .
N8 N -0.0887(2) 0.6691(4) 0.7255(2) 0.0639(17) Uani 1 1 d . . .
N9 N 0.4275(7) 0.7842(11) 0.6661(6) 0.083(5) Uiso 0.40 1 d PD G 1
N9A N 0.4015(5) 0.8415(7) 0.6586(4) 0.078(3) Uiso 0.60 1 d P H 2
N10 N 0.0545(2) 0.5842(3) 0.62800(18) 0.0550(15) Uani 1 1 d . . .
N11 N 0.2967(5) 0.1001(7) 0.8541(5) 0.066(3) Uiso 0.55 1 d P I 1
N11A N 0.2877(6) 0.0977(10) 0.8767(6) 0.061(4) Uiso 0.45 1 d P J 2
N12 N 0.0193(3) 0.3531(5) 0.6619(2) 0.098(3) Uani 1 1 d . . .
C1 C 0.3912(2) 0.3950(4) 0.8664(2) 0.0436(16) Uani 1 1 d . . .
C2 C 0.3740(2) 0.3286(4) 0.8482(2) 0.0489(17) Uani 1 1 d . . .
H2 H 0.3486 0.3289 0.8248 0.059 Uiso 1 1 calc R . .
C3 C 0.3940(2) 0.2611(4) 0.8642(2) 0.0509(17) Uani 1 1 d . . .
H3 H 0.3825 0.2165 0.8507 0.061 Uiso 1 1 calc R . .
C4 C 0.4318(3) 0.2576(4) 0.9005(2) 0.058(2) Uani 1 1 d . . .
C5 C 0.4489(3) 0.3275(4) 0.9185(2) 0.0579(19) Uani 1 1 d . . .
H5 H 0.4744 0.3284 0.9418 0.070 Uiso 1 1 calc R . .
C6 C 0.4284(2) 0.3950(4) 0.9019(2) 0.0511(18) Uani 1 1 d . . .
H6 H 0.4395 0.4405 0.9146 0.061 Uiso 1 1 calc R . .
C7 C 0.4348(3) 0.1198(4) 0.8971(3) 0.073(2) Uani 1 1 d . . .
H7A H 0.3991 0.1129 0.8999 0.109 Uiso 1 1 calc R . .
H7B H 0.4540 0.0793 0.9116 0.109 Uiso 1 1 calc R . .
H7C H 0.4401 0.1200 0.8669 0.109 Uiso 1 1 calc R . .
C8 C 0.4878(3) 0.1902(4) 0.9560(3) 0.077(3) Uani 1 1 d . . .
H8A H 0.5176 0.2191 0.9512 0.115 Uiso 1 1 calc R . .
H8B H 0.4977 0.1392 0.9632 0.115 Uiso 1 1 calc R . .
H8C H 0.4719 0.2121 0.9795 0.115 Uiso 1 1 calc R . .
C9 C 0.4164(3) 0.5559(4) 0.8211(2) 0.060(2) Uani 1 1 d . . .
C10 C 0.4169(5) 0.5685(8) 0.7784(4) 0.046(3) Uiso 0.52 1 d P K 1
C10A C 0.4376(6) 0.5393(9) 0.7861(5) 0.055(4) Uiso 0.48 1 d P A 2
C11 C 0.4633(3) 0.5986(5) 0.7641(3) 0.080(3) Uani 1 1 d . . .
C12 C 0.4791(5) 0.6605(8) 0.7801(4) 0.046(3) Uiso 0.50 1 d P A 1
C12A C 0.5031(5) 0.6182(8) 0.7890(4) 0.044(3) Uiso 0.50 1 d P A 2
C13 C 0.4550(5) 0.6851(7) 0.8159(4) 0.043(3) Uiso 0.50 1 d P A 1
C13A C 0.5095(5) 0.5899(8) 0.8305(4) 0.051(3) Uiso 0.50 1 d P A 2
C14 C 0.4205(5) 0.6403(7) 0.8353(4) 0.039(3) Uiso 0.50 1 d P A 1
C14A C 0.4676(5) 0.5530(7) 0.8474(4) 0.044(3) Uiso 0.50 1 d P A 2
C15 C 0.5407(4) 0.6768(5) 0.7262(3) 0.084(3) Uani 1 1 d . . .
C16 C 0.5236(6) 0.7823(9) 0.7783(5) 0.069(4) Uiso 0.55 1 d P L 1
C16A C 0.5961(8) 0.6496(11) 0.7990(6) 0.079(5) Uiso 0.45 1 d P M 2
C17 C 0.2159(3) 0.5587(4) 0.99517(19) 0.0451(16) Uani 1 1 d . B .
C18 C 0.1687(3) 0.5895(4) 0.9992(2) 0.0562(19) Uani 1 1 d . B .
H18 H 0.1449 0.5930 0.9747 0.067 Uiso 1 1 calc R . .
C19 C 0.1556(4) 0.6155(5) 1.0387(2) 0.083(3) Uani 1 1 d . . .
C20 C 0.1836(5) 0.5941(8) 1.0761(4) 0.056(3) Uiso 0.55 1 d P B 1
C20A C 0.1994(6) 0.6332(9) 1.0734(5) 0.049(4) Uiso 0.45 1 d P C 2
C21 C 0.2465(6) 0.5995(10) 1.0696(5) 0.051(4) Uiso 0.45 1 d P B 1
C21A C 0.2340(5) 0.5657(8) 1.0732(4) 0.049(3) Uiso 0.55 1 d P C 2
C22 C 0.2524(3) 0.5536(4) 1.0322(2) 0.060(2) Uani 1 1 d . . .
C23 C 0.1372(7) 0.6771(11) 1.1206(6) 0.080(5) Uiso 0.50 1 d P B 1
C23A C 0.1151(7) 0.6310(10) 1.1205(6) 0.073(5) Uiso 0.50 1 d P C 2
C24 C 0.2285(7) 0.6695(11) 1.1486(6) 0.082(5) Uiso 0.48 1 d PD B 1
C24A C 0.1912(6) 0.5580(9) 1.1555(5) 0.076(5) Uiso 0.52 1 d PD C 2
C25 C 0.2579(3) 0.4116(4) 0.9563(2) 0.0482(17) Uani 1 1 d . . .
C26 C 0.2248(3) 0.3655(4) 0.9764(2) 0.058(2) Uani 1 1 d . . .
H26 H 0.1923 0.3831 0.9806 0.070 Uiso 1 1 calc R . .
C27 C 0.2398(4) 0.2927(5) 0.9906(3) 0.086(3) Uani 1 1 d . . .
H27 H 0.2184 0.2619 1.0051 0.103 Uiso 1 1 calc R . .
C28 C 0.2904(4) 0.2676(5) 0.9817(3) 0.079(3) Uani 1 1 d . . .
C29 C 0.3217(4) 0.3163(6) 0.9619(3) 0.081(3) Uani 1 1 d . . .
H29 H 0.3540 0.3002 0.9562 0.097 Uiso 1 1 calc R . .
C30 C 0.3066(3) 0.3854(5) 0.9507(2) 0.073(2) Uani 1 1 d . . .
H30 H 0.3292 0.4176 0.9388 0.087 Uiso 1 1 calc R . .
C31 C 0.2740(6) 0.1524(8) 1.0204(6) 0.202(9) Uani 1 1 d . . .
H31A H 0.2942 0.1441 1.0478 0.303 Uiso 1 1 calc R . .
H31B H 0.2639 0.1046 1.0075 0.303 Uiso 1 1 calc R . .
H31C H 0.2441 0.1811 1.0250 0.303 Uiso 1 1 calc R . .
C32 C 0.3564(5) 0.1702(7) 0.9870(5) 0.154(6) Uani 1 1 d . . .
H32A H 0.3797 0.1964 1.0079 0.232 Uiso 1 1 calc R . .
H32B H 0.3641 0.1823 0.9582 0.232 Uiso 1 1 calc R . .
H32C H 0.3599 0.1167 0.9916 0.232 Uiso 1 1 calc R . .
C33 C 0.3434(3) 0.7899(6) 0.8631(2) 0.072(3) Uani 1 1 d . . .
C34 C 0.3295(5) 0.8216(7) 0.8167(4) 0.056(3) Uiso 0.60 1 d P D 1
C34A C 0.3443(7) 0.8477(10) 0.8514(6) 0.046(4) Uiso 0.40 1 d P E 2
C35 C 0.3828(7) 0.8821(10) 0.8350(6) 0.051(4) Uiso 0.40 1 d P D 1
C35A C 0.3666(5) 0.8699(7) 0.8000(4) 0.054(3) Uiso 0.60 1 d P E 2
C36 C 0.4089(5) 0.8897(7) 0.8229(4) 0.051(3) Uiso 0.58 1 d P D 1
C36A C 0.4294(7) 0.8428(10) 0.8307(5) 0.055(4) Uiso 0.42 1 d P E 2
C37 C 0.4171(5) 0.8707(7) 0.8676(4) 0.045(3) Uiso 0.55 1 d P D 1
C37A C 0.4334(6) 0.7693(9) 0.8441(5) 0.051(4) Uiso 0.45 1 d P E 2
C38 C 0.3833(4) 0.8246(6) 0.8871(4) 0.041(3) Uiso 0.55 1 d P D 1
C38A C 0.3947(5) 0.7321(8) 0.8631(4) 0.044(3) Uiso 0.45 1 d P E 2
C39 C 0.4389(5) 0.9555(8) 0.7613(4) 0.072(4) Uiso 0.62 1 d P D 1
C39A C 0.5123(8) 0.8345(12) 0.8014(7) 0.066(5) Uiso 0.38 1 d P E 2
C40 C 0.4630(18) 0.965(3) 0.7982(15) 0.084(13) Uiso 0.24 1 d P D 1
C40A C 0.4899(5) 0.9612(7) 0.8284(4) 0.088(4) Uiso 0.76 1 d P E 2
C41 C 0.2703(2) 0.7816(3) 0.94411(18) 0.0378(14) Uani 1 1 d . . .
C42 C 0.2534(2) 0.8557(3) 0.9419(2) 0.0398(14) Uani 1 1 d . D .
H42 H 0.2503 0.8811 0.9154 0.048 Uiso 1 1 calc R . .
C43 C 0.2410(2) 0.8918(4) 0.9789(2) 0.0480(17) Uani 1 1 d . . .
H43 H 0.2307 0.9421 0.9773 0.058 Uiso 1 1 calc R D .
C44 C 0.2438(2) 0.8540(4) 1.0191(2) 0.0519(18) Uani 1 1 d . D .
C45 C 0.2597(2) 0.7793(4) 1.0202(2) 0.0517(18) Uani 1 1 d . . .
H45 H 0.2611 0.7524 1.0461 0.062 Uiso 1 1 calc R D .
C46 C 0.2736(2) 0.7440(4) 0.98304(19) 0.0420(15) Uani 1 1 d . D .
H46 H 0.2853 0.6944 0.9847 0.050 Uiso 1 1 calc R . .
C47 C 0.2153(4) 0.9682(6) 1.0543(3) 0.107(4) Uani 1 1 d . . .
H47A H 0.2456 0.9988 1.0587 0.160 Uiso 1 1 calc R . .
H47B H 0.1938 0.9787 1.0767 0.160 Uiso 1 1 calc R . .
H47C H 0.1971 0.9795 1.0265 0.160 Uiso 1 1 calc R . .
C48 C 0.2356(4) 0.8456(6) 1.0970(3) 0.100(3) Uani 1 1 d . . .
H48A H 0.2169 0.7991 1.0933 0.150 Uiso 1 1 calc R . .
H48B H 0.2226 0.8750 1.1194 0.150 Uiso 1 1 calc R . .
H48C H 0.2712 0.8349 1.1051 0.150 Uiso 1 1 calc R . .
C49 C 0.3950(3) 0.6501(6) 1.0226(2) 0.081(3) Uani 1 1 d . . .
H49A H 0.3637 0.6335 1.0330 0.121 Uiso 1 1 calc R . .
H49B H 0.3902 0.6994 1.0100 0.121 Uiso 1 1 calc R . .
H49C H 0.4217 0.6520 1.0465 0.121 Uiso 1 1 calc R . .
C50 C 0.4099(3) 0.5956(5) 0.9889(2) 0.058(2) Uani 1 1 d . . .
C51 C 0.4194(4) 0.5179(5) 1.0094(3) 0.090(3) Uani 1 1 d . . .
H51A H 0.4439 0.5222 1.0347 0.134 Uiso 1 1 calc R . .
H51B H 0.4324 0.4845 0.9889 0.134 Uiso 1 1 calc R . .
H51C H 0.3879 0.4982 1.0177 0.134 Uiso 1 1 calc R . .
C52 C 0.4599(3) 0.6248(6) 0.9718(3) 0.093(3) Uani 1 1 d . . .
H52A H 0.4534 0.6727 0.9577 0.140 Uiso 1 1 calc R . .
H52B H 0.4710 0.5892 0.9515 0.140 Uiso 1 1 calc R . .
H52C H 0.4861 0.6307 0.9958 0.140 Uiso 1 1 calc R . .
C53 C 0.1068(2) 0.6849(3) 0.89588(17) 0.0350(14) Uani 1 1 d . . .
C54 C 0.1342(2) 0.7448(4) 0.91407(18) 0.0400(15) Uani 1 1 d . . .
H54 H 0.1611 0.7643 0.9004 0.048 Uiso 1 1 calc R . .
C55 C 0.1225(2) 0.7767(4) 0.95249(19) 0.0425(15) Uani 1 1 d . . .
H55 H 0.1422 0.8165 0.9648 0.051 Uiso 1 1 calc R . .
C56 C 0.0814(2) 0.7498(4) 0.97302(19) 0.0430(15) Uani 1 1 d . . .
C57 C 0.0537(2) 0.6891(4) 0.9538(2) 0.0429(15) Uani 1 1 d . . .
H57 H 0.0260 0.6704 0.9668 0.052 Uiso 1 1 calc R . .
C58 C 0.0664(2) 0.6561(4) 0.9160(2) 0.0415(15) Uani 1 1 d . . .
H58 H 0.0479 0.6148 0.9042 0.050 Uiso 1 1 calc R . .
C59 C 0.0277(3) 0.7533(5) 1.0325(2) 0.070(2) Uani 1 1 d . . .
H59A H -0.0031 0.7542 1.0127 0.105 Uiso 1 1 calc R . .
H59B H 0.0231 0.7835 1.0575 0.105 Uiso 1 1 calc R . .
H59C H 0.0353 0.7022 1.0415 0.105 Uiso 1 1 calc R . .
C60 C 0.1073(3) 0.8277(5) 1.0361(2) 0.068(2) Uani 1 1 d . . .
H60A H 0.1370 0.7973 1.0444 0.103 Uiso 1 1 calc R . .
H60B H 0.0939 0.8462 1.0617 0.103 Uiso 1 1 calc R . .
H60C H 0.1165 0.8695 1.0188 0.103 Uiso 1 1 calc R . .
C61 C 0.0541(2) 0.6458(4) 0.79958(19) 0.0404(15) Uani 1 1 d . . .
C62 C 0.0169(3) 0.5923(4) 0.8005(2) 0.0525(18) Uani 1 1 d . N .
H62 H 0.0234 0.5497 0.8178 0.063 Uiso 1 1 calc R . .
C63 C -0.0303(3) 0.6000(4) 0.7764(2) 0.061(2) Uani 1 1 d . . .
H63 H -0.0552 0.5630 0.7781 0.074 Uiso 1 1 calc R N .
C64 C -0.0411(3) 0.6626(4) 0.7496(2) 0.0447(16) Uani 1 1 d . N .
C65 C -0.0028(3) 0.7156(4) 0.7493(2) 0.058(2) Uani 1 1 d . . .
H65 H -0.0090 0.7586 0.7322 0.070 Uiso 1 1 calc R N .
C66 C 0.0431(3) 0.7079(4) 0.7727(2) 0.0563(19) Uani 1 1 d . N .
H66 H 0.0680 0.7447 0.7708 0.068 Uiso 1 1 calc R . .
C67 C -0.0959(3) 0.7298(5) 0.6935(2) 0.070(2) Uani 1 1 d . N .
H67A H -0.0699 0.7266 0.6740 0.105 Uiso 1 1 calc R . .
H67B H -0.0936 0.7776 0.7081 0.105 Uiso 1 1 calc R . .
H67C H -0.1291 0.7249 0.6772 0.105 Uiso 1 1 calc R . .
C68 C -0.1207(6) 0.6117(8) 0.7182(5) 0.060(4) Uiso 0.55 1 d P N 1
C68A C -0.1375(6) 0.6280(9) 0.7418(6) 0.057(4) Uiso 0.45 1 d P N 2
C69 C 0.3033(3) 0.6977(5) 0.7242(2) 0.063(2) Uani 1 1 d . . .
C70 C 0.2804(5) 0.7738(7) 0.7002(4) 0.047(3) Uiso 0.50 1 d P G 1
C70A C 0.3299(6) 0.7519(8) 0.7439(5) 0.055(4) Uiso 0.50 1 d P H 2
C71 C 0.3152(5) 0.8145(8) 0.6779(5) 0.065(4) Uiso 0.55 1 d PD G 1
C71A C 0.3682(6) 0.7880(10) 0.7233(5) 0.060(4) Uiso 0.45 1 d P H 2
C72 C 0.3650(5) 0.7947(7) 0.6790(4) 0.055(3) Uiso 0.55 1 d PD G 1
C72A C 0.3859(7) 0.7578(13) 0.6873(6) 0.061(5) Uiso 0.45 1 d PD H 2
C73 C 0.3832(6) 0.7284(8) 0.6978(5) 0.057(4) Uiso 0.55 1 d PD G 1
C73A C 0.3630(6) 0.6851(9) 0.6686(5) 0.056(4) Uiso 0.45 1 d P H 2
C74 C 0.3499(5) 0.6853(8) 0.7217(4) 0.051(3) Uiso 0.52 1 d P G 1
C74A C 0.3255(6) 0.6539(9) 0.6898(5) 0.056(4) Uiso 0.48 1 d P H 2
C75 C 0.4433(9) 0.7535(13) 0.6275(7) 0.098(7) Uiso 0.45 1 d PD G 1
C75A C 0.4531(7) 0.8184(11) 0.6580(6) 0.089(5) Uiso 0.55 1 d P H 2
C76 C 0.3828(6) 0.9120(9) 0.6375(5) 0.100(5) Uiso 0.65 1 d P . .
C76A C 0.4451(11) 0.8596(17) 0.6805(10) 0.090(8) Uiso 0.35 1 d P H 2
C77 C 0.1872(3) 0.6192(4) 0.71480(19) 0.0466(17) Uani 1 1 d . . .
C78 C 0.1486(3) 0.6720(5) 0.7102(3) 0.082(3) Uani 1 1 d . G .
H78 H 0.1519 0.7162 0.7264 0.098 Uiso 1 1 calc R . .
C79 C 0.1053(3) 0.6601(5) 0.6820(3) 0.079(3) Uani 1 1 d . . .
H79 H 0.0801 0.6971 0.6792 0.095 Uiso 1 1 calc R G .
C80 C 0.0979(2) 0.5944(4) 0.6574(2) 0.0475(17) Uani 1 1 d . G .
C81 C 0.1372(3) 0.5402(4) 0.6635(2) 0.0522(18) Uani 1 1 d . . .
H81 H 0.1338 0.4953 0.6479 0.063 Uiso 1 1 calc R G .
C82 C 0.1801(3) 0.5520(4) 0.6917(2) 0.0501(17) Uani 1 1 d . G .
H82 H 0.2049 0.5145 0.6955 0.060 Uiso 1 1 calc R . .
C83 C 0.0069(3) 0.6209(5) 0.6368(2) 0.066(2) Uani 1 1 d . . .
H83A H -0.0037 0.6013 0.6633 0.099 Uiso 1 1 calc R . .
H83B H -0.0192 0.6112 0.6133 0.099 Uiso 1 1 calc R . .
H83C H 0.0124 0.6744 0.6397 0.099 Uiso 1 1 calc R . .
C84 C 0.0487(3) 0.5149(4) 0.6035(2) 0.068(2) Uani 1 1 d . . .
H84A H 0.0774 0.5084 0.5872 0.102 Uiso 1 1 calc R . .
H84B H 0.0177 0.5170 0.5839 0.102 Uiso 1 1 calc R . .
H84C H 0.0469 0.4731 0.6231 0.102 Uiso 1 1 calc R . .
C85 C 0.2279(2) 0.3098(4) 0.8229(2) 0.0497(17) Uani 1 1 d . I .
C86 C 0.2234(2) 0.2818(4) 0.8649(2) 0.0552(18) Uani 1 1 d . I .
H86 H 0.2070 0.3111 0.8841 0.066 Uiso 1 1 calc R . .
C87 C 0.2429(3) 0.2113(4) 0.8785(3) 0.078(3) Uani 1 1 d . . .
C88 C 0.2652(6) 0.1682(9) 0.8612(6) 0.046(4) Uiso 0.50 1 d P I 1
C88A C 0.2716(5) 0.1676(8) 0.8412(7) 0.041(3) Uiso 0.50 1 d P J 2
C89 C 0.2698(5) 0.1864(9) 0.8166(6) 0.041(3) Uiso 0.50 1 d P I 1
C89A C 0.2732(5) 0.2017(9) 0.7986(5) 0.047(4) Uiso 0.50 1 d P J 2
C90 C 0.2514(3) 0.2648(4) 0.7939(3) 0.064(2) Uani 1 1 d . . .
C91 C 0.3226(6) 0.0606(9) 0.8203(5) 0.072(4) Uiso 0.55 1 d P I 1
C91A C 0.3103(7) 0.0441(11) 0.8449(6) 0.065(5) Uiso 0.45 1 d P J 2
C92 C 0.2825(7) 0.0583(11) 0.8903(6) 0.080(5) Uiso 0.55 1 d P I 1
C92A C 0.2754(8) 0.0712(12) 0.9160(7) 0.077(6) Uiso 0.45 1 d P J 2
C93 C 0.1412(2) 0.3963(4) 0.7568(2) 0.0436(15) Uani 1 1 d . . .
C94 C 0.1474(3) 0.3492(4) 0.7227(2) 0.0574(19) Uani 1 1 d . O .
H94 H 0.1791 0.3273 0.7204 0.069 Uiso 1 1 calc R . .
C95 C 0.1062(3) 0.3337(4) 0.6914(2) 0.067(2) Uani 1 1 d . . .
H95 H 0.1105 0.3000 0.6690 0.080 Uiso 1 1 calc R O .
C96 C 0.0584(3) 0.3685(5) 0.6934(3) 0.067(2) Uani 1 1 d . O .
C97 C 0.0540(3) 0.4183(5) 0.7274(2) 0.070(2) Uani 1 1 d . . .
H97 H 0.0231 0.4431 0.7290 0.084 Uiso 1 1 calc R O .
C98 C 0.0942(3) 0.4322(4) 0.7589(2) 0.0537(18) Uani 1 1 d . O .
H98 H 0.0901 0.4655 0.7815 0.064 Uiso 1 1 calc R . .
C99 C -0.0341(5) 0.3957(7) 0.6675(4) 0.067(3) Uiso 0.70 1 d P O 1
C99A C -0.0261(12) 0.3574(17) 0.6584(9) 0.064(7) Uiso 0.30 1 d P O 2
C100 C 0.0222(4) 0.2910(6) 0.6320(3) 0.102(4) Uani 1 1 d . O .
C101 C 0.3217(3) 0.4103(5) 0.6967(2) 0.064(2) Uani 1 1 d . . .
C102 C 0.3754(5) 0.4378(8) 0.6897(5) 0.057(4) Uiso 0.55 1 d P P 1
C02A C 0.3634(6) 0.4728(10) 0.6799(5) 0.050(4) Uiso 0.45 1 d P P 2
C103 C 0.2802(3) 0.4133(6) 0.6575(2) 0.085(3) Uani 1 1 d . P .
H10A H 0.2730 0.4650 0.6497 0.127 Uiso 1 1 calc R . .
H10B H 0.2496 0.3894 0.6650 0.127 Uiso 1 1 calc R . .
H10C H 0.2922 0.3874 0.6333 0.127 Uiso 1 1 calc R . .
C104 C 0.3352(4) 0.3277(6) 0.7056(3) 0.103(4) Uani 1 1 d . P .
H10D H 0.3407 0.3032 0.6789 0.155 Uiso 1 1 calc R . .
H10E H 0.3077 0.3033 0.7181 0.155 Uiso 1 1 calc R . .
H10F H 0.3659 0.3246 0.7255 0.155 Uiso 1 1 calc R . .
C105 C 0.0691(2) 0.4032(4) 0.9020(2) 0.0451(16) Uani 1 1 d . . .
C106 C 0.0455(3) 0.4446(4) 0.9389(3) 0.071(2) Uani 1 1 d . . .
H10G H 0.0189 0.4140 0.9488 0.106 Uiso 1 1 calc R . .
H10H H 0.0313 0.4919 0.9284 0.106 Uiso 1 1 calc R . .
H10I H 0.0715 0.4536 0.9626 0.106 Uiso 1 1 calc R . .
C107 C 0.0892(2) 0.3257(4) 0.9189(2) 0.0508(17) Uani 1 1 d . . .
H10J H 0.1131 0.3326 0.9443 0.076 Uiso 1 1 calc R . .
H10K H 0.1061 0.3009 0.8968 0.076 Uiso 1 1 calc R . .
H10L H 0.0611 0.2952 0.9260 0.076 Uiso 1 1 calc R . .
C108 C 0.0271(3) 0.3877(4) 0.8642(3) 0.063(2) Uani 1 1 d . . .
H10M H 0.0424 0.3673 0.8400 0.095 Uiso 1 1 calc R . .
H10N H 0.0097 0.4339 0.8558 0.095 Uiso 1 1 calc R . .
H10O H 0.0029 0.3520 0.8735 0.095 Uiso 1 1 calc R . .
C109 C 0.1806(4) 0.8819(4) 0.7899(3) 0.072(2) Uani 1 1 d . . .
C110 C 0.2202(6) 0.9299(8) 0.7792(5) 0.049(3) Uiso 0.50 1 d P Q 1
C01A C 0.2368(5) 0.9059(8) 0.7651(5) 0.048(3) Uiso 0.50 1 d P Q 2
C111 C 0.1758(6) 0.9317(8) 0.8223(5) 0.053(4) Uiso 0.50 1 d P Q 1
C11A C 0.1533(6) 0.9249(8) 0.8338(5) 0.047(3) Uiso 0.50 1 d P Q 2
C112 C 0.1358(3) 0.8827(4) 0.7529(2) 0.075(3) Uani 1 1 d . Q .
H11A H 0.1046 0.8689 0.7644 0.112 Uiso 1 1 calc R . .
H11B H 0.1426 0.8473 0.7308 0.112 Uiso 1 1 calc R . .
H11C H 0.1323 0.9324 0.7406 0.112 Uiso 1 1 calc R . .

loop_
_atom_site_aniso_label
_atom_site_aniso_U_11
_atom_site_aniso_U_22
_atom_site_aniso_U_33
_atom_site_aniso_U_23
_atom_site_aniso_U_13
_atom_site_aniso_U_12
Te1 0.0351(2) 0.0475(3) 0.0373(2) -0.01175(18) 0.00315(18) -0.00103(18)
Te2 0.0409(3) 0.0695(3) 0.0284(2) 0.0019(2) 0.00110(18) -0.0059(2)
Te3 0.0432(3) 0.0417(2) 0.0350(2) -0.01177(18) 0.00098(18) -0.00161(18)
Te4 0.0326(2) 0.0398(2) 0.0333(2) 0.00299(17) 0.00189(16) 0.00552(16)
Te5 0.0453(3) 0.0698(3) 0.0296(2) -0.0111(2) 0.01153(19) -0.0147(2)
Te6 0.0336(2) 0.0408(2) 0.0401(2) -0.01018(18) 0.00646(17) -0.00550(17)
Si1 0.0301(9) 0.0634(12) 0.0327(9) -0.0152(8) -0.0038(7) 0.0031(8)
Si2 0.0369(10) 0.0689(13) 0.0356(10) -0.0206(9) 0.0077(8) -0.0090(9)
Si3 0.0292(9) 0.0370(9) 0.0365(9) 0.0038(7) 0.0024(7) 0.0025(7)
Si4 0.0587(12) 0.0364(10) 0.0258(8) 0.0004(7) 0.0039(8) -0.0072(8)
O1 0.043(3) 0.050(3) 0.036(2) -0.0142(19) -0.0047(19) 0.007(2)
O2 0.048(3) 0.142(5) 0.043(3) 0.003(3) -0.002(2) -0.033(3)
O3 0.068(3) 0.064(3) 0.057(3) -0.031(3) -0.017(2) 0.030(3)
O4 0.043(3) 0.065(3) 0.036(2) -0.019(2) 0.0050(19) -0.006(2)
O5 0.043(3) 0.076(3) 0.040(2) -0.009(2) 0.012(2) -0.003(2)
O6 0.047(3) 0.081(4) 0.050(3) -0.029(3) 0.021(2) -0.023(2)
O7 0.032(2) 0.057(3) 0.042(2) 0.001(2) -0.0035(19) -0.0003(19)
O8 0.038(2) 0.041(2) 0.049(3) 0.008(2) 0.000(2) 0.0038(18)
O9 0.037(2) 0.045(3) 0.045(2) 0.001(2) 0.0097(19) -0.0002(19)
O10 0.055(3) 0.038(2) 0.035(2) -0.0023(19) 0.001(2) -0.006(2)
O11 0.047(3) 0.039(2) 0.034(2) 0.0072(18) 0.0032(19) 0.0005(19)
O12 0.058(3) 0.065(3) 0.038(2) -0.009(2) 0.014(2) -0.023(2)
N1 0.073(4) 0.048(4) 0.069(4) -0.018(3) -0.029(3) 0.001(3)
N4 0.109(8) 0.107(8) 0.164(9) 0.037(7) 0.035(7) 0.044(6)
N6 0.065(4) 0.095(5) 0.051(4) -0.030(4) 0.005(3) 0.017(4)
N7 0.059(4) 0.080(5) 0.047(3) -0.013(3) 0.027(3) 0.002(3)
N8 0.050(4) 0.077(5) 0.061(4) 0.009(3) -0.009(3) 0.019(3)
N10 0.044(4) 0.077(4) 0.045(3) -0.009(3) 0.009(3) -0.010(3)
N12 0.095(6) 0.131(7) 0.060(5) 0.019(5) -0.030(4) -0.057(5)
C1 0.029(3) 0.049(4) 0.052(4) -0.021(3) 0.003(3) 0.008(3)
C2 0.041(4) 0.053(4) 0.050(4) -0.018(3) -0.006(3) 0.006(3)
C3 0.043(4) 0.051(4) 0.058(4) -0.024(3) -0.001(3) -0.003(3)
C4 0.046(4) 0.055(5) 0.070(5) -0.022(4) -0.012(4) 0.009(3)
C5 0.042(4) 0.071(5) 0.058(4) -0.020(4) -0.008(3) 0.012(4)
C6 0.033(4) 0.056(4) 0.062(4) -0.019(4) -0.007(3) 0.003(3)
C7 0.087(6) 0.053(5) 0.076(6) -0.017(4) 0.004(5) 0.013(4)
C8 0.070(6) 0.059(5) 0.093(6) -0.008(5) -0.023(5) 0.011(4)
C9 0.056(5) 0.075(5) 0.051(4) -0.021(4) 0.015(4) -0.035(4)
C11 0.091(7) 0.083(6) 0.074(6) -0.033(5) 0.040(5) -0.037(5)
C15 0.108(7) 0.069(6) 0.085(6) -0.017(5) 0.051(6) -0.019(5)
C17 0.059(4) 0.046(4) 0.029(3) 0.001(3) 0.001(3) 0.001(3)
C18 0.070(5) 0.057(5) 0.041(4) 0.014(3) 0.001(3) 0.028(4)
C19 0.098(7) 0.110(7) 0.039(4) 0.005(4) -0.001(4) 0.060(6)
C22 0.071(5) 0.075(5) 0.031(4) 0.006(3) -0.003(3) 0.005(4)
C25 0.040(4) 0.063(5) 0.042(4) -0.008(3) 0.004(3) 0.008(3)
C26 0.052(5) 0.057(5) 0.063(5) -0.006(4) -0.008(4) 0.021(4)
C27 0.085(7) 0.071(6) 0.099(7) 0.007(5) 0.003(5) 0.011(5)
C28 0.075(6) 0.066(6) 0.093(7) 0.001(5) 0.000(5) 0.036(5)
C29 0.066(6) 0.097(7) 0.083(6) -0.007(6) 0.017(5) 0.019(5)
C30 0.063(5) 0.095(7) 0.058(5) -0.012(5) -0.001(4) 0.029(5)
C31 0.182(15) 0.131(12) 0.31(2) 0.117(14) 0.091(15) 0.060(11)
C32 0.114(10) 0.130(11) 0.223(15) 0.049(10) 0.032(10) 0.072(8)
C33 0.048(5) 0.126(8) 0.044(4) -0.031(5) 0.013(3) -0.033(5)
C41 0.039(4) 0.039(3) 0.034(3) -0.010(3) -0.003(3) 0.000(3)
C42 0.047(4) 0.031(3) 0.041(3) -0.003(3) 0.002(3) -0.002(3)
C43 0.049(4) 0.041(4) 0.053(4) -0.017(3) -0.001(3) 0.002(3)
C44 0.042(4) 0.072(5) 0.041(4) -0.022(4) 0.001(3) 0.003(3)
C45 0.050(4) 0.070(5) 0.034(4) -0.010(3) 0.000(3) 0.012(3)
C46 0.044(4) 0.044(4) 0.036(3) -0.001(3) -0.001(3) 0.009(3)
C47 0.108(8) 0.104(8) 0.108(8) -0.071(7) 0.007(6) 0.008(6)
C48 0.100(7) 0.155(10) 0.044(5) -0.029(6) 0.005(5) 0.026(7)
C49 0.050(5) 0.138(8) 0.051(5) -0.046(5) -0.015(4) 0.015(5)
C50 0.046(4) 0.079(5) 0.049(4) -0.020(4) -0.003(3) 0.012(4)
C51 0.093(7) 0.110(8) 0.059(5) -0.022(5) -0.022(5) 0.031(6)
C52 0.036(5) 0.144(9) 0.098(7) -0.056(6) -0.006(4) -0.005(5)
C53 0.026(3) 0.052(4) 0.027(3) 0.004(3) -0.001(2) 0.013(3)
C54 0.034(3) 0.060(4) 0.028(3) 0.005(3) 0.011(3) -0.001(3)
C55 0.038(4) 0.050(4) 0.040(3) -0.005(3) 0.004(3) -0.005(3)
C56 0.035(4) 0.058(4) 0.038(3) 0.006(3) 0.013(3) 0.010(3)
C57 0.036(4) 0.048(4) 0.046(4) 0.012(3) 0.012(3) 0.006(3)
C58 0.032(3) 0.046(4) 0.046(4) 0.008(3) 0.001(3) 0.002(3)
C59 0.075(6) 0.084(6) 0.057(5) -0.011(4) 0.033(4) -0.001(4)
C60 0.072(6) 0.097(6) 0.039(4) -0.014(4) 0.020(4) -0.008(5)
C61 0.036(4) 0.047(4) 0.038(3) 0.002(3) 0.004(3) 0.008(3)
C62 0.051(4) 0.037(4) 0.064(5) 0.005(3) -0.022(3) 0.001(3)
C63 0.059(5) 0.038(4) 0.079(5) 0.003(4) -0.029(4) -0.008(3)
C64 0.045(4) 0.049(4) 0.038(3) -0.006(3) -0.006(3) 0.014(3)
C65 0.042(4) 0.070(5) 0.062(5) 0.027(4) 0.001(3) 0.014(4)
C66 0.042(4) 0.076(5) 0.051(4) 0.028(4) 0.005(3) 0.007(3)
C67 0.067(5) 0.086(6) 0.051(4) 0.005(4) -0.018(4) 0.028(4)
C69 0.055(5) 0.099(6) 0.041(4) -0.022(4) 0.024(3) -0.032(4)
C77 0.046(4) 0.067(5) 0.029(3) -0.007(3) 0.010(3) -0.014(3)
C78 0.056(5) 0.096(7) 0.091(6) -0.057(5) -0.003(5) -0.001(5)
C79 0.047(5) 0.086(6) 0.101(7) -0.050(5) -0.006(4) 0.005(4)
C80 0.039(4) 0.074(5) 0.032(3) -0.003(3) 0.009(3) -0.015(3)
C81 0.067(5) 0.055(4) 0.035(4) -0.010(3) 0.007(3) -0.016(4)
C82 0.057(4) 0.052(4) 0.040(4) 0.002(3) -0.002(3) -0.009(3)
C83 0.049(5) 0.091(6) 0.058(5) -0.013(4) 0.003(4) -0.006(4)
C84 0.078(6) 0.072(5) 0.050(4) -0.011(4) -0.007(4) -0.009(4)
C85 0.036(4) 0.046(4) 0.063(5) -0.011(3) -0.010(3) -0.003(3)
C86 0.033(4) 0.060(5) 0.069(5) 0.002(4) -0.010(3) 0.000(3)
C87 0.050(5) 0.045(4) 0.131(8) 0.010(5) -0.024(5) 0.010(4)
C90 0.040(4) 0.044(4) 0.104(6) -0.034(4) -0.009(4) 0.004(3)
C93 0.042(4) 0.049(4) 0.038(4) 0.001(3) -0.003(3) -0.007(3)
C94 0.063(5) 0.054(4) 0.054(4) -0.010(4) 0.001(4) -0.014(4)
C95 0.088(6) 0.062(5) 0.048(4) -0.011(4) -0.002(4) -0.024(4)
C96 0.059(5) 0.081(6) 0.057(5) 0.016(4) -0.013(4) -0.034(4)
C97 0.054(5) 0.102(7) 0.054(5) 0.018(5) 0.001(4) -0.016(4)
C98 0.053(5) 0.067(5) 0.040(4) 0.009(3) -0.001(3) -0.012(4)
C100 0.136(9) 0.105(8) 0.057(5) 0.004(5) -0.028(6) -0.048(7)
C101 0.040(4) 0.111(7) 0.044(4) -0.026(4) 0.016(3) -0.006(4)
C103 0.093(7) 0.131(8) 0.031(4) -0.031(4) 0.007(4) 0.023(6)
C104 0.104(8) 0.131(9) 0.076(6) -0.039(6) 0.018(5) 0.053(7)
C105 0.032(4) 0.048(4) 0.055(4) -0.005(3) 0.008(3) 0.000(3)
C106 0.076(6) 0.050(5) 0.095(6) 0.000(4) 0.051(5) -0.003(4)
C107 0.046(4) 0.053(4) 0.054(4) 0.011(3) 0.005(3) -0.003(3)
C108 0.036(4) 0.066(5) 0.085(6) 0.021(4) -0.005(4) -0.014(3)
C109 0.109(7) 0.047(5) 0.056(5) 0.007(4) -0.016(5) -0.012(4)
C112 0.107(7) 0.050(5) 0.059(5) 0.013(4) -0.029(5) -0.014(4)

loop_
_atom_type_symbol
_atom_type_description
_atom_type_scat_dispersion_real
_atom_type_scat_dispersion_imag
_atom_type_scat_source
C C 0.0033 0.0016 'International Tables Vol C Tables 4.2.6.8 and 6.1.1.4'
H H 0.0000 0.0000 'International Tables Vol C Tables 4.2.6.8 and 6.1.1.4'
N N 0.0061 0.0033 'International Tables Vol C Tables 4.2.6.8 and 6.1.1.4'
O O 0.0106 0.0060 'International Tables Vol C Tables 4.2.6.8 and 6.1.1.4'
Si Si 0.0817 0.0704 'International Tables Vol C Tables 4.2.6.8 and 6.1.1.4'
Te Te -0.5308 1.6751 'International Tables Vol C Tables 4.2.6.8 and 6.1.1.4'

loop_
_geom_angle_atom_site_label_1
_geom_angle_atom_site_label_2
_geom_angle_atom_site_label_3
_geom_angle
_geom_angle_site_symmetry_1
_geom_angle_site_symmetry_3
_geom_angle_publ_flag
O4 Te1 O1 168.63(16) . . ?
O4 Te1 C9 87.3(2) . . ?
O1 Te1 C9 85.6(2) . . ?
O4 Te1 C1 85.7(2) . . ?
O1 Te1 C1 87.1(2) . . ?
C9 Te1 C1 102.1(3) . . ?
O7 Te2 O2 170.23(18) . . ?
O7 Te2 C25 89.2(2) . . ?
O2 Te2 C25 85.7(3) . . ?
O7 Te2 C17 85.9(2) . . ?
O2 Te2 C17 86.5(2) . . ?
C25 Te2 C17 97.5(3) . . ?
O3 Te3 O10 167.52(18) . . ?
O3 Te3 C33 85.0(3) . . ?
O10 Te3 C33 86.5(3) . . ?
O3 Te3 C41 87.0(2) . . ?
O10 Te3 C41 86.1(2) . . ?
C33 Te3 C41 104.0(3) . . ?
O8 Te4 O11 171.09(16) . . ?
O8 Te4 C61 86.3(2) . . ?
O11 Te4 C61 88.2(2) . . ?
O8 Te4 C53 87.7(2) . . ?
O11 Te4 C53 86.2(2) . . ?
C61 Te4 C53 99.0(2) . . ?
O5 Te5 O12 167.90(18) . . ?
O5 Te5 C69 84.8(3) . . ?
O12 Te5 C69 85.0(3) . . ?
O5 Te5 C77 89.0(2) . . ?
O12 Te5 C77 87.3(2) . . ?
C69 Te5 C77 104.3(3) . . ?
O6 Te6 O9 168.21(17) . . ?
O6 Te6 C93 84.1(2) . . ?
O9 Te6 C93 87.9(2) . . ?
O6 Te6 C85 86.2(3) . . ?
O9 Te6 C85 87.0(2) . . ?
C93 Te6 C85 102.4(2) . . ?
O2 Si1 O1 113.4(3) . . ?
O2 Si1 O3 109.8(3) . . ?
O1 Si1 O3 110.0(2) . . ?
O2 Si1 C50 110.1(3) . . ?
O1 Si1 C50 107.1(3) . . ?
O3 Si1 C50 106.0(3) . . ?
O4 Si2 O5 111.1(2) . . ?
O4 Si2 O6 112.0(3) . . ?
O5 Si2 O6 110.4(3) . . ?
O4 Si2 C101 106.8(3) . . ?
O5 Si2 C101 109.1(3) . . ?
O6 Si2 C101 107.2(3) . . ?
O8 Si3 O9 111.3(2) . . ?
O8 Si3 O7 111.0(2) . . ?
O9 Si3 O7 111.4(2) . . ?
O8 Si3 C105 108.1(3) . . ?
O9 Si3 C105 107.2(3) . . ?
O7 Si3 C105 107.7(3) . . ?
O12 Si4 O10 112.1(2) . . ?
O12 Si4 O11 111.6(2) . . ?
O10 Si4 O11 111.2(2) . . ?
O12 Si4 C109 107.6(3) . . ?
O10 Si4 C109 106.2(3) . . ?
O11 Si4 C109 107.7(3) . . ?
Si1 O1 Te1 135.7(2) . . ?
Si1 O2 Te2 143.6(3) . . ?
Si1 O3 Te3 132.7(3) . . ?
Si2 O4 Te1 132.4(3) . . ?
Si2 O5 Te5 141.8(3) . . ?
Si2 O6 Te6 131.3(2) . . ?
Si3 O7 Te2 135.0(3) . . ?
Si3 O8 Te4 136.7(2) . . ?
Si3 O9 Te6 138.1(2) . . ?
Si4 O10 Te3 133.8(2) . . ?
Si4 O11 Te4 132.2(2) . . ?
Si4 O12 Te5 140.3(3) . . ?
C4 N1 C7 120.9(6) . . ?
C4 N1 C8 119.8(6) . . ?
C7 N1 C8 119.1(6) . . ?
C15 N2 C12 99.4(9) . . ?
C15 N2A C12A 98.0(9) . . ?
C23 N3 C24 118.5(15) . . ?
C23 N3 C20 102.3(13) . . ?
C24 N3 C20 121.6(13) . . ?
C23A N3A C24A 115.6(13) . . ?
C23A N3A C20A 118.5(12) . . ?
C24A N3A C20A 125.5(12) . . ?
C28 N4 C31 118.7(10) . . ?
C28 N4 C32 116.9(10) . . ?
C31 N4 C32 120.6(10) . . ?
C40 N5 C39 65(5) . . ?
C40 N5 C36 175(5) . . ?
C39 N5 C36 115.9(13) . . ?
C36A N5A C39A 123(2) . . ?
C36A N5A C40A 127.5(19) . . ?
C39A N5A C40A 109.7(18) . . ?
C44 N6 C47 119.5(7) . . ?
C44 N6 C48 118.2(7) . . ?
C47 N6 C48 121.9(7) . . ?
C56 N7 C60 118.6(6) . . ?
C56 N7 C59 119.4(6) . . ?
C60 N7 C59 118.8(6) . . ?
C68 N8 C64 123.0(8) . . ?
C68 N8 C67 114.7(8) . . ?
C64 N8 C67 117.9(6) . . ?
C68 N8 C68A 35.8(8) . . ?
C64 N8 C68A 119.7(8) . . ?
C67 N8 C68A 120.0(8) . . ?
C75 N9 C72 127.4(16) . . ?
C75 N9 C73 119.6(16) . . ?
C72 N9 C73 44.3(7) . . ?
C76A N9A C75A 45.0(13) . . ?
C76A N9A C76 104.7(17) . . ?
C75A N9A C76 120.9(14) . . ?
C76A N9A C72A 100.3(16) . . ?
C75A N9A C72A 92.3(12) . . ?
C76 N9A C72A 146.8(13) . . ?
C80 N10 C84 119.1(6) . . ?
C80 N10 C83 118.5(6) . . ?
C84 N10 C83 115.6(6) . . ?
C92 N11 C91 119.3(14) . . ?
C92 N11 C88 96.2(14) . . ?
C91 N11 C88 142.0(14) . . ?
C92A N11A C91A 120.1(18) . . ?
C92A N11A C88A 139.9(16) . . ?
C91A N11A C88A 97.1(14) . . ?
C99A N12 C96 136.2(17) . . ?
C99A N12 C100 96.4(16) . . ?
C96 N12 C100 121.5(9) . . ?
C99A N12 C99 26.7(15) . . ?
C96 N12 C99 115.1(9) . . ?
C100 N12 C99 122.0(8) . . ?
C2 C1 C6 120.1(6) . . ?
C2 C1 Te1 119.9(5) . . ?
C6 C1 Te1 119.6(5) . . ?
C1 C2 C3 120.4(6) . . ?
C1 C2 H2 119.8 . . ?
C3 C2 H2 119.8 . . ?
C2 C3 C4 122.1(6) . . ?
C2 C3 H3 119.0 . . ?
C4 C3 H3 119.0 . . ?
N1 C4 C5 121.6(6) . . ?
N1 C4 C3 122.3(6) . . ?
C5 C4 C3 116.0(7) . . ?
C6 C5 C4 121.1(6) . . ?
C6 C5 H5 119.5 . . ?
C4 C5 H5 119.5 . . ?
C1 C6 C5 120.3(6) . . ?
C1 C6 H6 119.8 . . ?
C5 C6 H6 119.8 . . ?
N1 C7 H7A 109.5 . . ?
N1 C7 H7B 109.5 . . ?
H7A C7 H7B 109.5 . . ?
N1 C7 H7C 109.5 . . ?
H7A C7 H7C 109.5 . . ?
H7B C7 H7C 109.5 . . ?
N1 C8 H8A 109.5 . . ?
N1 C8 H8B 109.5 . . ?
H8A C8 H8B 109.5 . . ?
N1 C8 H8C 109.5 . . ?
H8A C8 H8C 109.5 . . ?
H8B C8 H8C 109.5 . . ?
C10A C9 C10 33.8(7) . . ?
C10A C9 C14A 90.1(10) . . ?
C10 C9 C14A 115.9(9) . . ?
C10A C9 C14 115.3(10) . . ?
C10 C9 C14 96.5(9) . . ?
C14A C9 C14 81.4(7) . . ?
C10A C9 Te1 126.2(8) . . ?
C10 C9 Te1 121.1(7) . . ?
C14A C9 Te1 117.7(6) . . ?
C14 C9 Te1 113.8(6) . . ?
C9 C10 C11 117.5(10) . . ?
C9 C10A C11 119.2(13) . . ?
C9 C10A C14A 48.8(7) . . ?
C11 C10A C14A 101.8(10) . . ?
C12 C11 C12A 46.4(8) . . ?
C12 C11 C10 117.3(10) . . ?
C12A C11 C10 125.4(10) . . ?
C12 C11 C10A 126.6(11) . . ?
C12A C11 C10A 107.7(11) . . ?
C10 C11 C10A 30.8(7) . . ?
C11 C12 C13 115.0(12) . . ?
C11 C12 N2 102.7(10) . . ?
C13 C12 N2 129.0(11) . . ?
C11 C12A C13A 118.3(12) . . ?
C11 C12A N2A 94.7(10) . . ?
C13A C12A N2A 139.1(12) . . ?
C14 C13 C12 122.4(12) . . ?
C12A C13A C14A 119.2(12) . . ?
C13 C14 C9 117.0(10) . . ?
C13A C14A C9 118.1(11) . . ?
C13A C14A C10A 87.1(9) . . ?
C9 C14A C10A 41.1(6) . . ?
N2A C15 N2 49.2(7) . . ?
C18 C17 C22 119.5(6) . . ?
C18 C17 Te2 121.6(5) . . ?
C22 C17 Te2 118.9(5) . . ?
C17 C18 C19 121.7(7) . . ?
C17 C18 H18 119.1 . . ?
C19 C18 H18 119.1 . . ?
C20 C19 C18 119.9(9) . . ?
C20 C19 C20A 32.3(7) . . ?
C18 C19 C20A 116.9(9) . . ?
C19 C20 C21 109.2(11) . . ?
C19 C20 N3 110.0(11) . . ?
C21 C20 N3 91.9(10) . . ?
C21A C20A C19 104.1(11) . . ?
C21A C20A N3A 97.6(11) . . ?
C19 C20A N3A 98.2(11) . . ?
C22 C21 C20 104.9(11) . . ?
C22 C21A C20A 112.9(11) . . ?
C17 C22 C21A 116.5(8) . . ?
C17 C22 C21 119.5(9) . . ?
C21A C22 C21 28.2(7) . . ?
C30 C25 C26 119.4(7) . . ?
C30 C25 Te2 120.4(6) . . ?
C26 C25 Te2 120.2(5) . . ?
C25 C26 C27 120.7(7) . . ?
C25 C26 H26 119.6 . . ?
C27 C26 H26 119.6 . . ?
C26 C27 C28 116.7(9) . . ?
C26 C27 H27 121.6 . . ?
C28 C27 H27 121.6 . . ?
C29 C28 N4 123.3(9) . . ?
C29 C28 C27 119.6(8) . . ?
N4 C28 C27 117.0(9) . . ?
C30 C29 C28 121.2(9) . . ?
C30 C29 H29 119.4 . . ?
C28 C29 H29 119.4 . . ?
C29 C30 C25 122.1(9) . . ?
C29 C30 H30 118.9 . . ?
C25 C30 H30 118.9 . . ?
N4 C31 H31A 109.5 . . ?
N4 C31 H31B 109.5 . . ?
H31A C31 H31B 109.5 . . ?
N4 C31 H31C 109.5 . . ?
H31A C31 H31C 109.5 . . ?
H31B C31 H31C 109.5 . . ?
N4 C32 H32A 109.5 . . ?
N4 C32 H32B 109.5 . . ?
H32A C32 H32B 109.5 . . ?
N4 C32 H32C 109.5 . . ?
H32A C32 H32C 109.5 . . ?
H32B C32 H32C 109.5 . . ?
C34A C33 C38 73.4(11) . . ?
C34A C33 C34 50.2(11) . . ?
C38 C33 C34 115.5(9) . . ?
C34A C33 C38A 121.5(12) . . ?
C38 C33 C38A 73.0(8) . . ?
C34 C33 C38A 109.0(8) . . ?
C34A C33 Te3 133.8(12) . . ?
C38 C33 Te3 125.8(7) . . ?
C34 C33 Te3 116.1(6) . . ?
C38A C33 Te3 104.6(7) . . ?
C33 C34 C35 80.1(8) . . ?
C33 C34A C35A 121.5(14) . . ?
C36 C35 C37 80.5(18) . . ?
C36 C35 C34 127(2) . . ?
C37 C35 C34 127.1(14) . . ?
C36 C35 C38 123(2) . . ?
C37 C35 C38 46.9(9) . . ?
C34 C35 C38 83.2(9) . . ?
C34A C35A C36A 81.4(9) . . ?
C35 C36 C37 64.2(16) . . ?
C35 C36 N5 153(2) . . ?
C37 C36 N5 117.7(11) . . ?
N5A C36A C37A 116.6(18) . . ?
N5A C36A C35A 119.0(16) . . ?
C37A C36A C35A 115.6(13) . . ?
C35 C37 C38 90.3(12) . . ?
C35 C37 C36 35.3(9) . . ?
C38 C37 C36 121.8(11) . . ?
C36A C37A C38A 122.9(15) . . ?
C33 C38 C37 121.2(10) . . ?
C33 C38 C35 81.2(9) . . ?
C37 C38 C35 42.7(8) . . ?
C37A C38A C33 109.4(11) . . ?
C40 C39 N5 28(2) . . ?
N5 C40 C39 86(5) . . ?
C46 C41 C42 119.6(6) . . ?
C46 C41 Te3 119.0(4) . . ?
C42 C41 Te3 121.3(4) . . ?
C43 C42 C41 120.0(6) . . ?
C43 C42 H42 120.0 . . ?
C41 C42 H42 120.0 . . ?
C42 C43 C44 121.2(6) . . ?
C42 C43 H43 119.4 . . ?
C44 C43 H43 119.4 . . ?
N6 C44 C45 120.7(7) . . ?
N6 C44 C43 121.8(7) . . ?
C45 C44 C43 117.5(6) . . ?
C44 C45 C46 121.0(6) . . ?
C44 C45 H45 119.5 . . ?
C46 C45 H45 119.5 . . ?
C41 C46 C45 120.6(6) . . ?
C41 C46 H46 119.7 . . ?
C45 C46 H46 119.7 . . ?
N6 C47 H47A 109.5 . . ?
N6 C47 H47B 109.5 . . ?
H47A C47 H47B 109.5 . . ?
N6 C47 H47C 109.5 . . ?
H47A C47 H47C 109.5 . . ?
H47B C47 H47C 109.5 . . ?
N6 C48 H48A 109.5 . . ?
N6 C48 H48B 109.5 . . ?
H48A C48 H48B 109.5 . . ?
N6 C48 H48C 109.5 . . ?
H48A C48 H48C 109.5 . . ?
H48B C48 H48C 109.5 . . ?
C50 C49 H49A 109.5 . . ?
C50 C49 H49B 109.5 . . ?
H49A C49 H49B 109.5 . . ?
C50 C49 H49C 109.5 . . ?
H49A C49 H49C 109.5 . . ?
H49B C49 H49C 109.5 . . ?
C49 C50 C51 109.3(7) . . ?
C49 C50 C52 108.4(7) . . ?
C51 C50 C52 109.7(7) . . ?
C49 C50 Si1 111.5(5) . . ?
C51 C50 Si1 109.6(5) . . ?
C52 C50 Si1 108.3(5) . . ?
C50 C51 H51A 109.5 . . ?
C50 C51 H51B 109.5 . . ?
H51A C51 H51B 109.5 . . ?
C50 C51 H51C 109.5 . . ?
H51A C51 H51C 109.5 . . ?
H51B C51 H51C 109.5 . . ?
C50 C52 H52A 109.5 . . ?
C50 C52 H52B 109.5 . . ?
H52A C52 H52B 109.5 . . ?
C50 C52 H52C 109.5 . . ?
H52A C52 H52C 109.5 . . ?
H52B C52 H52C 109.5 . . ?
C54 C53 C58 119.7(5) . . ?
C54 C53 Te4 120.6(4) . . ?
C58 C53 Te4 119.7(5) . . ?
C53 C54 C55 121.0(6) . . ?
C53 C54 H54 119.5 . . ?
C55 C54 H54 119.5 . . ?
C54 C55 C56 120.5(6) . . ?
C54 C55 H55 119.7 . . ?
C56 C55 H55 119.7 . . ?
N7 C56 C57 122.1(6) . . ?
N7 C56 C55 120.2(6) . . ?
C57 C56 C55 117.6(6) . . ?
C58 C57 C56 121.6(6) . . ?
C58 C57 H57 119.2 . . ?
C56 C57 H57 119.2 . . ?
C57 C58 C53 119.5(6) . . ?
C57 C58 H58 120.2 . . ?
C53 C58 H58 120.2 . . ?
N7 C59 H59A 109.5 . . ?
N7 C59 H59B 109.5 . . ?
H59A C59 H59B 109.5 . . ?
N7 C59 H59C 109.5 . . ?
H59A C59 H59C 109.5 . . ?
H59B C59 H59C 109.5 . . ?
N7 C60 H60A 109.5 . . ?
N7 C60 H60B 109.5 . . ?
H60A C60 H60B 109.5 . . ?
N7 C60 H60C 109.5 . . ?
H60A C60 H60C 109.5 . . ?
H60B C60 H60C 109.5 . . ?
C62 C61 C66 117.4(6) . . ?
C62 C61 Te4 121.7(5) . . ?
C66 C61 Te4 120.9(5) . . ?
C61 C62 C63 121.6(6) . . ?
C61 C62 H62 119.2 . . ?
C63 C62 H62 119.2 . . ?
C62 C63 C64 120.7(7) . . ?
C62 C63 H63 119.6 . . ?
C64 C63 H63 119.6 . . ?
C65 C64 N8 123.6(6) . . ?
C65 C64 C63 116.5(6) . . ?
N8 C64 C63 119.9(7) . . ?
C66 C65 C64 122.6(7) . . ?
C66 C65 H65 118.7 . . ?
C64 C65 H65 118.7 . . ?
C65 C66 C61 121.2(7) . . ?
C65 C66 H66 119.4 . . ?
C61 C66 H66 119.4 . . ?
N8 C67 H67A 109.5 . . ?
N8 C67 H67B 109.5 . . ?
H67A C67 H67B 109.5 . . ?
N8 C67 H67C 109.5 . . ?
H67A C67 H67C 109.5 . . ?
H67B C67 H67C 109.5 . . ?
C74 C69 C70A 71.3(9) . . ?
C74 C69 C74A 53.2(8) . . ?
C70A C69 C74A 119.1(10) . . ?
C74 C69 C70 115.6(9) . . ?
C70A C69 C70 75.8(9) . . ?
C74A C69 C70 105.0(9) . . ?
C74 C69 Te5 127.9(9) . . ?
C70A C69 Te5 118.3(8) . . ?
C74A C69 Te5 114.9(7) . . ?
C70 C69 Te5 116.4(6) . . ?
C71 C70 C69 115.0(10) . . ?
C69 C70A C71A 120.1(13) . . ?
C72 C71 C70 122.3(13) . . ?
C72A C71A C70A 121.2(16) . . ?
C71 C72 C73 121.6(13) . . ?
C71 C72 N9 162.9(13) . . ?
C73 C72 N9 73.3(12) . . ?
C71A C72A C73A 119.4(16) . . ?
C71A C72A N9A 101.5(16) . . ?
C73A C72A N9A 127.9(15) . . ?
C72 C73 C74 118.1(13) . . ?
C72 C73 N9 62.3(11) . . ?
C74 C73 N9 179.4(14) . . ?
C74A C73A C72A 116.1(15) . . ?
C69 C74 C73 126.7(12) . . ?
C73A C74A C69 119.7(13) . . ?
C76A C75A N9A 61.8(19) . . ?
C75A C76A N9A 73(2) . . ?
C78 C77 C82 118.2(6) . . ?
C78 C77 Te5 120.7(5) . . ?
C82 C77 Te5 121.0(5) . . ?
C79 C78 C77 120.8(7) . . ?
C79 C78 H78 119.6 . . ?
C77 C78 H78 119.6 . . ?
C78 C79 C80 122.2(8) . . ?
C78 C79 H79 118.9 . . ?
C80 C79 H79 118.9 . . ?
N10 C80 C79 121.5(7) . . ?
N10 C80 C81 122.5(6) . . ?
C79 C80 C81 116.0(6) . . ?
C82 C81 C80 121.7(7) . . ?
C82 C81 H81 119.2 . . ?
C80 C81 H81 119.2 . . ?
C81 C82 C77 121.0(7) . . ?
C81 C82 H82 119.5 . . ?
C77 C82 H82 119.5 . . ?
N10 C83 H83A 109.5 . . ?
N10 C83 H83B 109.5 . . ?
H83A C83 H83B 109.5 . . ?
N10 C83 H83C 109.5 . . ?
H83A C83 H83C 109.5 . . ?
H83B C83 H83C 109.5 . . ?
N10 C84 H84A 109.5 . . ?
N10 C84 H84B 109.5 . . ?
H84A C84 H84B 109.5 . . ?
N10 C84 H84C 109.5 . . ?
H84A C84 H84C 109.5 . . ?
H84B C84 H84C 109.5 . . ?
C90 C85 C86 118.7(7) . . ?
C90 C85 Te6 120.8(6) . . ?
C86 C85 Te6 120.5(5) . . ?
C87 C86 C85 121.9(8) . . ?
C87 C86 H86 119.0 . . ?
C85 C86 H86 119.0 . . ?
C88 C87 C86 130.7(12) . . ?
C88 C87 C88A 17.7(10) . . ?
C86 C87 C88A 113.0(9) . . ?
C87 C88 C89 113.9(14) . . ?
C87 C88 N11 159.8(16) . . ?
C89 C88 N11 86.2(13) . . ?
C89A C88A C87 120.3(11) . . ?
C89A C88A N11A 150.3(13) . . ?
C87 C88A N11A 89.4(12) . . ?
C88 C89 C90 124.2(11) . . ?
C90 C89A C88A 114.5(13) . . ?
C89A C90 C85 131.5(11) . . ?
C89A C90 C89 21.5(8) . . ?
C85 C90 C89 110.3(9) . . ?
C94 C93 C98 119.6(6) . . ?
C94 C93 Te6 121.4(5) . . ?
C98 C93 Te6 119.0(5) . . ?
C93 C94 C95 120.4(7) . . ?
C93 C94 H94 119.8 . . ?
C95 C94 H94 119.8 . . ?
C94 C95 C96 120.7(7) . . ?
C94 C95 H95 119.7 . . ?
C96 C95 H95 119.7 . . ?
N12 C96 C97 123.5(9) . . ?
N12 C96 C95 119.1(9) . . ?
C97 C96 C95 117.4(7) . . ?
C98 C97 C96 122.0(8) . . ?
C98 C97 H97 119.0 . . ?
C96 C97 H97 119.0 . . ?
C97 C98 C93 119.8(7) . . ?
C97 C98 H98 120.1 . . ?
C93 C98 H98 120.1 . . ?
N12 C99A C100 46.7(12) . . ?
N12 C100 C99A 36.8(9) . . ?
C104 C101 C102 97.6(8) . . ?
C104 C101 C103 107.9(7) . . ?
C102 C101 C103 117.4(8) . . ?
C104 C101 C02A 122.8(8) . . ?
C102 C101 C02A 26.2(6) . . ?
C103 C101 C02A 99.3(8) . . ?
C104 C101 Si2 110.8(6) . . ?
C102 C101 Si2 111.8(7) . . ?
C103 C101 Si2 110.5(5) . . ?
C02A C101 Si2 104.7(7) . . ?
C101 C103 H10A 109.5 . . ?
C101 C103 H10B 109.5 . . ?
H10A C103 H10B 109.5 . . ?
C101 C103 H10C 109.5 . . ?
H10A C103 H10C 109.5 . . ?
H10B C103 H10C 109.5 . . ?
C101 C104 H10D 109.5 . . ?
C101 C104 H10E 109.5 . . ?
H10D C104 H10E 109.5 . . ?
C101 C104 H10F 109.5 . . ?
H10D C104 H10F 109.5 . . ?
H10E C104 H10F 109.5 . . ?
C108 C105 C107 106.8(5) . . ?
C108 C105 C106 109.5(6) . . ?
C107 C105 C106 108.8(6) . . ?
C108 C105 Si3 111.1(5) . . ?
C107 C105 Si3 109.8(4) . . ?
C106 C105 Si3 110.8(5) . . ?
C105 C106 H10G 109.5 . . ?
C105 C106 H10H 109.5 . . ?
H10G C106 H10H 109.5 . . ?
C105 C106 H10I 109.5 . . ?
H10G C106 H10I 109.5 . . ?
H10H C106 H10I 109.5 . . ?
C105 C107 H10J 109.5 . . ?
C105 C107 H10K 109.5 . . ?
H10J C107 H10K 109.5 . . ?
C105 C107 H10L 109.5 . . ?
H10J C107 H10L 109.5 . . ?
H10K C107 H10L 109.5 . . ?
C105 C108 H10M 109.5 . . ?
C105 C108 H10N 109.5 . . ?
H10M C108 H10N 109.5 . . ?
C105 C108 H10O 109.5 . . ?
H10M C108 H10O 109.5 . . ?
H10N C108 H10O 109.5 . . ?
C111 C109 C110 85.0(10) . . ?
C111 C109 C112 114.6(9) . . ?
C110 C109 C112 109.9(8) . . ?
C111 C109 C11A 22.2(8) . . ?
C110 C109 C11A 107.0(9) . . ?
C112 C109 C11A 102.9(8) . . ?
C111 C109 C01A 108.2(10) . . ?
C110 C109 C01A 24.6(7) . . ?
C112 C109 C01A 106.1(7) . . ?
C11A C109 C01A 130.4(8) . . ?
C111 C109 Si4 113.4(8) . . ?
C110 C109 Si4 119.8(8) . . ?
C112 C109 Si4 111.7(5) . . ?
C11A C109 Si4 103.8(6) . . ?
C01A C109 Si4 101.6(6) . . ?
C109 C110 C111 46.1(7) . . ?
C109 C111 C110 48.9(8) . . ?
C109 C112 H11A 109.5 . . ?
C109 C112 H11B 109.5 . . ?
H11A C112 H11B 109.5 . . ?
C109 C112 H11C 109.5 . . ?
H11A C112 H11C 109.5 . . ?
H11B C112 H11C 109.5 . . ?

loop_
_geom_bond_atom_site_label_1
_geom_bond_atom_site_label_2
_geom_bond_distance
_geom_bond_site_symmetry_2
_geom_bond_publ_flag
Te1 O4 2.044(4) . ?
Te1 O1 2.051(4) . ?
Te1 C9 2.095(7) . ?
Te1 C1 2.118(6) . ?
Te2 O7 2.030(4) . ?
Te2 O2 2.047(5) . ?
Te2 C25 2.071(7) . ?
Te2 C17 2.081(6) . ?
Te3 O3 2.036(4) . ?
Te3 O10 2.057(4) . ?
Te3 C33 2.109(8) . ?
Te3 C41 2.110(6) . ?
Te4 O8 2.060(4) . ?
Te4 O11 2.061(4) . ?
Te4 C61 2.117(6) . ?
Te4 C53 2.118(6) . ?
Te5 O5 2.028(5) . ?
Te5 O12 2.061(5) . ?
Te5 C69 2.108(7) . ?
Te5 C77 2.117(6) . ?
Te6 O6 2.040(4) . ?
Te6 O9 2.042(4) . ?
Te6 C93 2.096(6) . ?
Te6 C85 2.102(7) . ?
Si1 O2 1.598(5) . ?
Si1 O1 1.609(4) . ?
Si1 O3 1.636(5) . ?
Si1 C50 1.870(7) . ?
Si2 O4 1.627(4) . ?
Si2 O5 1.628(5) . ?
Si2 O6 1.635(5) . ?
Si2 C101 1.879(7) . ?
Si3 O8 1.615(4) . ?
Si3 O9 1.619(4) . ?
Si3 O7 1.624(4) . ?
Si3 C105 1.879(7) . ?
Si4 O12 1.614(5) . ?
Si4 O10 1.622(4) . ?
Si4 O11 1.625(4) . ?
Si4 C109 1.871(8) . ?
N1 C4 1.366(9) . ?
N1 C7 1.443(9) . ?
N1 C8 1.460(9) . ?
N2 C15 1.505(15) . ?
N2 C12 1.722(19) . ?
N2A C15 1.471(15) . ?
N2A C12A 1.828(19) . ?
N3 C23 1.41(2) . ?
N3 C24 1.459(15) . ?
N3 C20 1.70(2) . ?
N3A C23A 1.48(2) . ?
N3A C24A 1.502(14) . ?
N3A C20A 1.75(2) . ?
N4 C28 1.393(11) . ?
N4 C31 1.431(15) . ?
N4 C32 1.469(13) . ?
N5 C40 0.65(5) . ?
N5 C39 1.377(19) . ?
N5 C36 1.498(19) . ?
N5A C36A 1.35(3) . ?
N5A C39A 1.45(3) . ?
N5A C40A 1.59(3) . ?
N6 C44 1.378(8) . ?
N6 C47 1.461(11) . ?
N6 C48 1.476(11) . ?
N7 C56 1.392(8) . ?
N7 C60 1.430(9) . ?
N7 C59 1.433(9) . ?
N8 C68 1.322(15) . ?
N8 C64 1.390(8) . ?
N8 C67 1.459(9) . ?
N8 C68A 1.603(18) . ?
N9 C75 1.415(16) . ?
N9 C72 1.74(2) . ?
N9 C73 1.88(2) . ?
N9A C76A 1.31(3) . ?
N9A C75A 1.42(2) . ?
N9A C76 1.469(18) . ?
N9A C72A 1.80(2) . ?
N10 C80 1.389(8) . ?
N10 C84 1.442(9) . ?
N10 C83 1.461(9) . ?
N11 C92 1.42(2) . ?
N11 C91 1.49(2) . ?
N11 C88 1.49(2) . ?
N11A C92A 1.37(3) . ?
N11A C91A 1.53(2) . ?
N11A C88A 1.68(3) . ?
N12 C99A 1.19(3) . ?
N12 C96 1.364(9) . ?
N12 C100 1.445(13) . ?
N12 C99 1.619(15) . ?
C1 C2 1.358(8) . ?
C1 C6 1.387(8) . ?
C2 C3 1.376(9) . ?
C2 H2 0.9300 . ?
C3 C4 1.418(9) . ?
C3 H3 0.9300 . ?
C4 C5 1.410(9) . ?
C5 C6 1.387(9) . ?
C5 H5 0.9300 . ?
C6 H6 0.9300 . ?
C7 H7A 0.9600 . ?
C7 H7B 0.9600 . ?
C7 H7C 0.9600 . ?
C8 H8A 0.9600 . ?
C8 H8B 0.9600 . ?
C8 H8C 0.9600 . ?
C9 C10A 1.305(17) . ?
C9 C10 1.343(14) . ?
C9 C14A 1.495(14) . ?
C9 C14 1.558(13) . ?
C10 C11 1.443(15) . ?
C10A C11 1.456(17) . ?
C10A C14A 1.99(2) . ?
C11 C12 1.254(15) . ?
C11 C12A 1.277(15) . ?
C12 C13 1.405(17) . ?
C12A C13A 1.374(18) . ?
C13 C14 1.391(17) . ?
C13A C14A 1.427(18) . ?
C17 C18 1.373(9) . ?
C17 C22 1.414(9) . ?
C18 C19 1.384(10) . ?
C18 H18 0.9300 . ?
C19 C20 1.357(15) . ?
C19 C20A 1.519(18) . ?
C20 C21 1.69(2) . ?
C20A C21A 1.50(2) . ?
C21 C22 1.437(17) . ?
C21A C22 1.424(14) . ?
C25 C30 1.387(10) . ?
C25 C26 1.390(10) . ?
C26 C27 1.405(10) . ?
C26 H26 0.9300 . ?
C27 C28 1.459(12) . ?
C27 H27 0.9300 . ?
C28 C29 1.380(12) . ?
C29 C30 1.320(12) . ?
C29 H29 0.9300 . ?
C30 H30 0.9300 . ?
C31 H31A 0.9600 . ?
C31 H31B 0.9600 . ?
C31 H31C 0.9600 . ?
C32 H32A 0.9600 . ?
C32 H32B 0.9600 . ?
C32 H32C 0.9600 . ?
C33 C34A 1.087(17) . ?
C33 C38 1.363(13) . ?
C33 C34 1.547(14) . ?
C33 C38A 1.693(16) . ?
C34 C35 1.80(2) . ?
C34A C35A 1.80(2) . ?
C35 C36 0.828(19) . ?
C35 C37 1.29(2) . ?
C35 C38 1.90(2) . ?
C35A C36A 1.87(2) . ?
C36 C37 1.415(17) . ?
C36A C37A 1.37(2) . ?
C37 C38 1.392(16) . ?
C37A C38A 1.39(2) . ?
C39 C40 1.25(5) . ?
C41 C46 1.372(8) . ?
C41 C42 1.384(8) . ?
C42 C43 1.383(8) . ?
C42 H42 0.9300 . ?
C43 C44 1.407(9) . ?
C43 H43 0.9300 . ?
C44 C45 1.386(9) . ?
C45 C46 1.392(8) . ?
C45 H45 0.9300 . ?
C46 H46 0.9300 . ?
C47 H47A 0.9600 . ?
C47 H47B 0.9600 . ?
C47 H47C 0.9600 . ?
C48 H48A 0.9600 . ?
C48 H48B 0.9600 . ?
C48 H48C 0.9600 . ?
C49 C50 1.505(9) . ?
C49 H49A 0.9600 . ?
C49 H49B 0.9600 . ?
C49 H49C 0.9600 . ?
C50 C51 1.525(11) . ?
C50 C52 1.555(11) . ?
C51 H51A 0.9600 . ?
C51 H51B 0.9600 . ?
C51 H51C 0.9600 . ?
C52 H52A 0.9600 . ?
C52 H52B 0.9600 . ?
C52 H52C 0.9600 . ?
C53 C54 1.367(8) . ?
C53 C58 1.386(8) . ?
C54 C55 1.381(8) . ?
C54 H54 0.9300 . ?
C55 C56 1.396(8) . ?
C55 H55 0.9300 . ?
C56 C57 1.393(9) . ?
C57 C58 1.381(8) . ?
C57 H57 0.9300 . ?
C58 H58 0.9300 . ?
C59 H59A 0.9600 . ?
C59 H59B 0.9600 . ?
C59 H59C 0.9600 . ?
C60 H60A 0.9600 . ?
C60 H60B 0.9600 . ?
C60 H60C 0.9600 . ?
C61 C62 1.363(9) . ?
C61 C66 1.391(9) . ?
C62 C63 1.383(9) . ?
C62 H62 0.9300 . ?
C63 C64 1.394(9) . ?
C63 H63 0.9300 . ?
C64 C65 1.376(10) . ?
C65 C66 1.346(9) . ?
C65 H65 0.9300 . ?
C66 H66 0.9300 . ?
C67 H67A 0.9600 . ?
C67 H67B 0.9600 . ?
C67 H67C 0.9600 . ?
C69 C74 1.256(14) . ?
C69 C70A 1.298(15) . ?
C69 C74A 1.489(16) . ?
C69 C70 1.624(15) . ?
C70 C71 1.405(18) . ?
C70A C71A 1.40(2) . ?
C71 C72 1.352(14) . ?
C71A C72A 1.36(2) . ?
C72 C73 1.373(15) . ?
C72A C73A 1.51(3) . ?
C73 C74 1.43(2) . ?
C73A C74A 1.36(2) . ?
C75A C76A 1.05(3) . ?
C77 C78 1.374(10) . ?
C77 C82 1.391(9) . ?
C78 C79 1.374(10) . ?
C78 H78 0.9300 . ?
C79 C80 1.393(10) . ?
C79 H79 0.9300 . ?
C80 C81 1.407(10) . ?
C81 C82 1.363(9) . ?
C81 H81 0.9300 . ?
C82 H82 0.9300 . ?
C83 H83A 0.9600 . ?
C83 H83B 0.9600 . ?
C83 H83C 0.9600 . ?
C84 H84A 0.9600 . ?
C84 H84B 0.9600 . ?
C84 H84C 0.9600 . ?
C85 C90 1.396(9) . ?
C85 C86 1.408(10) . ?
C86 C87 1.397(10) . ?
C86 H86 0.9300 . ?
C87 C88 1.132(17) . ?
C87 C88A 1.640(18) . ?
C88 C89 1.44(2) . ?
C88A C89A 1.46(2) . ?
C89 C90 1.604(19) . ?
C89A C90 1.257(16) . ?
C93 C94 1.369(9) . ?
C93 C98 1.396(9) . ?
C94 C95 1.398(10) . ?
C94 H94 0.9300 . ?
C95 C96 1.408(11) . ?
C95 H95 0.9300 . ?
C96 C97 1.387(12) . ?
C97 C98 1.379(9) . ?
C97 H97 0.9300 . ?
C98 H98 0.9300 . ?
C99A C100 1.97(3) . ?
C101 C104 1.522(12) . ?
C101 C102 1.530(15) . ?
C101 C103 1.543(10) . ?
C101 C02A 1.679(18) . ?
C103 H10A 0.9600 . ?
C103 H10B 0.9600 . ?
C103 H10C 0.9600 . ?
C104 H10D 0.9600 . ?
C104 H10E 0.9600 . ?
C104 H10F 0.9600 . ?
C105 C108 1.542(9) . ?
C105 C107 1.542(9) . ?
C105 C106 1.545(9) . ?
C106 H10G 0.9600 . ?
C106 H10H 0.9600 . ?
C106 H10I 0.9600 . ?
C107 H10J 0.9600 . ?
C107 H10K 0.9600 . ?
C107 H10L 0.9600 . ?
C108 H10M 0.9600 . ?
C108 H10N 0.9600 . ?
C108 H10O 0.9600 . ?
C109 C111 1.351(16) . ?
C109 C110 1.412(16) . ?
C109 C112 1.550(10) . ?
C109 C11A 1.774(17) . ?
C109 C01A 1.790(17) . ?
C110 C111 1.87(2) . ?
C112 H11A 0.9600 . ?
C112 H11B 0.9600 . ?
C112 H11C 0.9600 . ?
